data_2023517
loop_
_publ_author_name
'Roth, Alexander D.'
'Thamattoor, Dasan M.'

_publ_section_title
;
 Crystal structure, computational study, and Hirshfeld analysis of
 exo-1,2,3,5-tetraphenyl-1a',9b'-dihydrospiro[bicyclo[3.1.0]hexane-6,1&#x2032;-cyclopropa[l]phenanthren]-2-en-4-one
;
_journal_coeditor_code YY2017
_journal_issue 6
_journal_name_full 'Acta Crystallographica Section E Crystallographic Communications'
_journal_page_first 554
_journal_page_last 558
_journal_paper_doi 10.1107/S2056989025004414
_journal_volume 81
_journal_year 2025
_chemical_formula_iupac 'C44 H30 O'
_chemical_formula_moiety 'C44 H30 O'
_chemical_formula_sum 'C44 H30 O'
_chemical_formula_weight 574.68
_chemical_name_systematic
<i>exo</i>-1,2,3,5-Tetraphenyl-1a',9b'-dihydrospiro[bicyclo[3.1.0]hexane-6,1'-cyclopropa[<i>l</i>]phenanthren]-2-en-4-one
_space_group_crystal_system monoclinic
_space_group_IT_number 14
_space_group_name_Hall '-P 2yn'
_space_group_name_H-M_alt 'P 1 21/n 1'
_atom_sites_solution_hydrogens geom
_atom_sites_solution_primary dual
_audit_creation_method
;
Olex2 1.5
(compiled 2022.04.07 svn.rca3783a0 for OlexSys, GUI svn.r6498)
;
_cell_angle_alpha 90
_cell_angle_beta 95.7960(10)
_cell_angle_gamma 90
_cell_formula_units_Z 4
_cell_length_a 12.9873(3)
_cell_length_b 13.2021(3)
_cell_length_c 17.9100(4)
_cell_measurement_reflns_used 9968
_cell_measurement_temperature 173(2)
_cell_measurement_theta_max 27.17
_cell_measurement_theta_min 2.41
_cell_volume 3055.14(12)
_computing_cell_refinement
;
SAINT-Plus V8.40B (Bruker, 2021)
;
_computing_data_collection
;
APEX4 Ver. 2021.10-0 (Bruker, 2021)
;
_computing_data_reduction
;
SAINT-Plus V8.40B (Bruker, 2021)
;
_computing_molecular_graphics
;
Olex2 1.5 (Dolomanov <i>et al.</i>,  2009)
;
_computing_publication_material
;
Olex2 1.5 (Dolomanov <i>et al.</i>,  2009)
;
_computing_structure_refinement
;
SHELXL (Sheldrick, 2015b)
;
_computing_structure_solution
;
<i>SHELXT</i> (Sheldrick, 2015a)
;
_diffrn_ambient_temperature 173.00
_diffrn_measured_fraction_theta_full 0.999
_diffrn_measured_fraction_theta_max 0.998
_diffrn_measurement_device_type 'Bruker D8 Quest Eco'
_diffrn_measurement_method '\f and \w scans'
_diffrn_radiation_type MoK\a
_diffrn_radiation_wavelength 0.71073
_diffrn_reflns_av_R_equivalents 0.0593
_diffrn_reflns_av_unetI/netI 0.0344
_diffrn_reflns_limit_h_max 16
_diffrn_reflns_limit_h_min -16
_diffrn_reflns_limit_k_max 17
_diffrn_reflns_limit_k_min -17
_diffrn_reflns_limit_l_max 23
_diffrn_reflns_limit_l_min -23
_diffrn_reflns_number 67135
_diffrn_reflns_theta_full 25.242
_diffrn_reflns_theta_max 27.507
_diffrn_reflns_theta_min 2.205
_diffrn_source_current 20.0
_diffrn_source_power 1.0
_diffrn_source_voltage 50.0
_diffrn_standards_decay_% N/A
_diffrn_standards_interval_count N/A
_diffrn_standards_number 0
_exptl_absorpt_coefficient_mu 0.073
_exptl_absorpt_correction_T_max 0.7456
_exptl_absorpt_correction_T_min 0.6759
_exptl_absorpt_correction_type multi-scan
_exptl_absorpt_process_details
;
(SADABS; Krause <i>et al.</i>,  2015)
;
_exptl_crystal_colour yellow
_exptl_crystal_density_diffrn 1.249
_exptl_crystal_description prism
_exptl_crystal_F_000 1208
_exptl_crystal_size_max 0.278
_exptl_crystal_size_mid 0.128
_exptl_crystal_size_min 0.088
_refine_diff_density_max 0.221
_refine_diff_density_min -0.260
_refine_ls_extinction_method none
_refine_ls_goodness_of_fit_ref 1.047
_refine_ls_hydrogen_treatment constr
_refine_ls_matrix_type full
_refine_ls_number_parameters 406
_refine_ls_number_reflns 6997
_refine_ls_number_restraints 0
_refine_ls_restrained_S_all 1.047
_refine_ls_R_factor_all 0.1193
_refine_ls_R_factor_gt 0.0661
_refine_ls_shift/su_max 0.000
_refine_ls_shift/su_mean 0.000
_refine_ls_structure_factor_coef Fsqd
_refine_ls_weighting_details 'w=1/[\s^2^(Fo^2^)+(0.0864P)^2^+2.5665P] where P=(Fo^2^+2Fc^2^)/3'
_refine_ls_weighting_scheme calc
_refine_ls_wR_factor_gt 0.1575
_refine_ls_wR_factor_ref 0.2080
_reflns_number_gt 4365
_reflns_number_total 6997
_reflns_threshold_expression 'I > 2\s(I)'
_cod_data_source_file yy2017.cif
_cod_data_source_block I
_cod_database_code 2023517
_shelx_space_group_comment
;
The symmetry employed for this shelxl refinement is uniquely defined
by the following loop, which should always be used as a source of
symmetry information in preference to the above space-group names.
They are only intended as comments.
;
_shelx_estimated_absorpt_t_min 0.980
_shelx_estimated_absorpt_t_max 0.994

loop_
_space_group_symop_operation_xyz
'x, y, z'
'-x+1/2, y+1/2, -z+1/2'
'-x, -y, -z'
'x-1/2, -y-1/2, z-1/2'

loop_
_atom_site_type_symbol
_atom_site_label
_atom_site_fract_x
_atom_site_fract_y
_atom_site_fract_z
_atom_site_U_iso_or_equiv
_atom_site_adp_type
_atom_site_calc_flag
_atom_site_occupancy
_atom_site_disorder_assembly
_atom_site_disorder_group
O O001 0.90530(13) 0.39534(14) 0.34553(10) 0.0470(5) Uani d 1 . .
C C002 0.82721(17) 0.46242(18) 0.22785(13) 0.0360(5) Uani d 1 . .
C C003 0.73177(17) 0.50140(17) 0.20571(13) 0.0349(5) Uani d 1 . .
C C004 0.67134(17) 0.52277(17) 0.27182(13) 0.0342(5) Uani d 1 . .
C C005 0.68714(17) 0.52698(19) 0.12910(13) 0.0373(5) Uani d 1 . .
C C006 0.74121(17) 0.48192(18) 0.34187(13) 0.0347(5) Uani d 1 . .
C C007 0.93075(17) 0.64488(18) 0.43201(14) 0.0367(5) Uani d 1 . .
C C008 0.55671(18) 0.50796(18) 0.26580(13) 0.0360(5) Uani d 1 . .
C C009 0.83527(17) 0.44040(18) 0.30974(13) 0.0361(5) Uani d 1 . .
C C00A 0.91279(18) 0.65875(18) 0.35427(14) 0.0372(5) Uani d 1 . .
C C00B 0.72863(17) 0.59389(18) 0.32690(13) 0.0348(5) Uani d 1 . .
C C00C 0.69744(17) 0.42527(18) 0.40306(13) 0.0363(5) Uani d 1 . .
C C00D 0.84858(18) 0.66656(19) 0.48151(14) 0.0392(5) Uani d 1 . .
C C00E 0.91861(18) 0.45177(19) 0.18569(14) 0.0389(5) Uani d 1 . .
C C00F 0.74928(18) 0.69608(18) 0.45090(14) 0.0397(6) Uani d 1 . .
C C00G 0.71984(18) 0.69096(18) 0.36894(14) 0.0394(6) Uani d 1 . .
H H00G 0.662510 0.737146 0.349010 0.047 Uiso calc 1 . .
C C00H 0.80606(18) 0.67516(18) 0.31804(14) 0.0382(5) Uani d 1 . .
H H00H 0.799329 0.712636 0.269267 0.046 Uiso calc 1 . .
C C00I 0.99332(19) 0.6500(2) 0.30910(15) 0.0443(6) Uani d 1 . .
H H00I 0.980666 0.662551 0.256753 0.053 Uiso calc 1 . .
C C00J 0.62300(19) 0.6107(2) 0.11655(16) 0.0455(6) Uani d 1 . .
H H00J 0.607619 0.651789 0.157530 0.055 Uiso calc 1 . .
C C00K 0.99086(19) 0.3744(2) 0.20261(15) 0.0443(6) Uani d 1 . .
H H00K 0.978384 0.324605 0.238898 0.053 Uiso calc 1 . .
C C00L 0.51446(19) 0.4207(2) 0.23360(16) 0.0469(6) Uani d 1 . .
H H00L 0.558399 0.371015 0.215207 0.056 Uiso calc 1 . .
C C00M 1.03093(19) 0.61667(19) 0.46143(15) 0.0435(6) Uani d 1 . .
H H00M 1.044917 0.605358 0.513853 0.052 Uiso calc 1 . .
C C00N 0.7123(2) 0.3207(2) 0.40888(15) 0.0455(6) Uani d 1 . .
H H00N 0.750444 0.286924 0.373801 0.055 Uiso calc 1 . .
C C00O 0.7062(2) 0.4662(2) 0.06886(15) 0.0471(6) Uani d 1 . .
H H00O 0.749142 0.408185 0.076928 0.057 Uiso calc 1 . .
C C00P 1.1094(2) 0.6051(2) 0.41576(17) 0.0495(7) Uani d 1 . .
H H00P 1.176145 0.584513 0.436884 0.059 Uiso calc 1 . .
C C00Q 0.9405(2) 0.5246(2) 0.13299(15) 0.0471(6) Uani d 1 . .
H H00Q 0.893362 0.578618 0.121319 0.057 Uiso calc 1 . .
C C00R 0.8679(2) 0.6652(2) 0.56008(15) 0.0501(7) Uani d 1 . .
H H00R 0.933771 0.643692 0.582441 0.060 Uiso calc 1 . .
C C00S 0.6167(2) 0.3136(2) 0.51637(17) 0.0531(7) Uani d 1 . .
H H00S 0.589290 0.275912 0.554995 0.064 Uiso calc 1 . .
C C00T 1.0806(2) 0.3700(3) 0.16678(17) 0.0546(8) Uani d 1 . .
H H00T 1.128716 0.316743 0.178461 0.066 Uiso calc 1 . .
C C00U 0.6763(2) 0.7292(2) 0.49753(16) 0.0508(7) Uani d 1 . .
H H00U 0.610890 0.752952 0.475946 0.061 Uiso calc 1 . .
C C00V 1.0918(2) 0.6230(2) 0.33956(17) 0.0503(7) Uani d 1 . .
H H00V 1.146582 0.617041 0.308443 0.060 Uiso calc 1 . .
C C00W 0.6723(2) 0.2657(2) 0.46498(16) 0.0518(7) Uani d 1 . .
H H00W 0.683118 0.194603 0.468139 0.062 Uiso calc 1 . .
C C00X 0.3432(2) 0.4758(2) 0.25384(17) 0.0546(7) Uani d 1 . .
H H00X 0.270578 0.464929 0.249516 0.065 Uiso calc 1 . .
C C00Y 0.6408(2) 0.4715(2) 0.45488(17) 0.0503(7) Uani d 1 . .
H H00Y 0.628858 0.542474 0.451848 0.060 Uiso calc 1 . .
C C00Z 1.0307(2) 0.5188(3) 0.09744(16) 0.0579(8) Uani d 1 . .
H H00Z 1.044074 0.568314 0.061157 0.069 Uiso calc 1 . .
C C010 0.49143(19) 0.5786(2) 0.29232(18) 0.0546(7) Uani d 1 . .
H H010 0.519450 0.638848 0.315118 0.066 Uiso calc 1 . .
C C011 0.4082(2) 0.4046(2) 0.22776(18) 0.0562(7) Uani d 1 . .
H H011 0.380162 0.343944 0.205575 0.067 Uiso calc 1 . .
C C012 0.5814(2) 0.6344(3) 0.04445(18) 0.0600(8) Uani d 1 . .
H H012 0.538405 0.692357 0.036096 0.072 Uiso calc 1 . .
C C013 0.6020(2) 0.5748(3) -0.01504(17) 0.0641(9) Uani d 1 . .
H H013 0.574255 0.592251 -0.064486 0.077 Uiso calc 1 . .
C C014 0.6013(2) 0.4161(2) 0.51114(18) 0.0596(8) Uani d 1 . .
H H014 0.563129 0.449474 0.546430 0.072 Uiso calc 1 . .
C C015 1.1006(2) 0.4419(3) 0.11442(18) 0.0631(9) Uani d 1 . .
H H015 1.162277 0.438423 0.090210 0.076 Uiso calc 1 . .
C C016 0.6629(2) 0.4895(3) -0.00313(17) 0.0605(8) Uani d 1 . .
H H016 0.675212 0.446933 -0.044060 0.073 Uiso calc 1 . .
C C017 0.7935(2) 0.6942(3) 0.60555(17) 0.0597(8) Uani d 1 . .
H H017 0.808196 0.691085 0.658545 0.072 Uiso calc 1 . .
C C018 0.6978(2) 0.7279(3) 0.57477(17) 0.0620(8) Uani d 1 . .
H H018 0.647520 0.749834 0.606197 0.074 Uiso calc 1 . .
C C019 0.3849(2) 0.5628(3) 0.2862(2) 0.0664(9) Uani d 1 . .
H H019 0.340823 0.612518 0.304495 0.080 Uiso calc 1 . .

loop_
_atom_site_aniso_label
_atom_site_aniso_U_11
_atom_site_aniso_U_22
_atom_site_aniso_U_33
_atom_site_aniso_U_12
_atom_site_aniso_U_13
_atom_site_aniso_U_23
O001 0.0373(9) 0.0563(11) 0.0461(10) 0.0146(8) -0.0020(8) 0.0044(9)
C002 0.0304(11) 0.0369(12) 0.0402(13) -0.0005(10) 0.0010(9) -0.0003(10)
C003 0.0314(11) 0.0352(12) 0.0373(12) -0.0014(9) 0.0001(9) 0.0014(10)
C004 0.0310(11) 0.0353(12) 0.0356(12) 0.0042(9) -0.0009(9) 0.0029(10)
C005 0.0304(11) 0.0418(13) 0.0390(13) -0.0037(10) 0.0002(9) 0.0032(11)
C006 0.0286(11) 0.0377(12) 0.0370(12) 0.0014(9) 0.0000(9) 0.0027(10)
C007 0.0319(12) 0.0330(12) 0.0441(13) -0.0017(9) -0.0022(10) 0.0012(10)
C008 0.0323(12) 0.0382(12) 0.0371(12) 0.0015(10) 0.0012(9) 0.0046(10)
C009 0.0317(11) 0.0357(12) 0.0399(13) 0.0020(10) -0.0015(10) -0.0014(10)
C00A 0.0342(12) 0.0330(12) 0.0430(13) -0.0026(10) -0.0022(10) 0.0012(10)
C00B 0.0281(11) 0.0357(12) 0.0399(13) 0.0014(9) 0.0001(9) 0.0033(10)
C00C 0.0295(11) 0.0384(12) 0.0402(13) 0.0009(10) 0.0001(9) 0.0044(10)
C00D 0.0359(12) 0.0382(13) 0.0427(13) 0.0010(10) -0.0003(10) 0.0012(11)
C00E 0.0326(12) 0.0439(13) 0.0399(13) -0.0033(10) 0.0028(10) -0.0065(11)
C00F 0.0365(12) 0.0375(12) 0.0442(13) 0.0018(10) 0.0004(10) -0.0032(11)
C00G 0.0336(12) 0.0363(12) 0.0467(14) 0.0038(10) -0.0040(10) -0.0002(11)
C00H 0.0354(12) 0.0374(12) 0.0406(13) -0.0023(10) -0.0026(10) 0.0037(10)
C00I 0.0372(13) 0.0483(15) 0.0476(15) -0.0062(11) 0.0051(11) -0.0003(12)
C00J 0.0386(13) 0.0461(14) 0.0511(15) 0.0003(11) 0.0013(11) 0.0094(12)
C00K 0.0366(13) 0.0476(14) 0.0475(14) -0.0002(11) -0.0017(11) -0.0115(12)
C00L 0.0348(13) 0.0476(15) 0.0581(17) -0.0007(11) 0.0039(11) -0.0070(13)
C00M 0.0363(13) 0.0430(14) 0.0484(15) 0.0015(11) -0.0085(11) -0.0030(11)
C00N 0.0510(15) 0.0408(14) 0.0443(14) 0.0008(12) 0.0030(12) 0.0018(12)
C00O 0.0433(14) 0.0518(15) 0.0456(15) -0.0032(12) 0.0010(11) -0.0044(12)
C00P 0.0329(13) 0.0477(15) 0.0666(18) 0.0032(11) -0.0019(12) -0.0044(13)
C00Q 0.0429(14) 0.0548(16) 0.0435(14) -0.0061(12) 0.0041(11) -0.0009(12)
C00R 0.0454(15) 0.0606(17) 0.0427(14) 0.0011(13) -0.0034(12) 0.0000(13)
C00S 0.0442(15) 0.0543(17) 0.0613(18) -0.0015(13) 0.0073(13) 0.0221(14)
C00T 0.0361(14) 0.0714(19) 0.0563(17) 0.0047(13) 0.0047(12) -0.0231(16)
C00U 0.0416(14) 0.0568(17) 0.0541(16) 0.0062(13) 0.0045(12) -0.0035(14)
C00V 0.0352(13) 0.0530(16) 0.0631(18) -0.0025(12) 0.0072(12) -0.0046(14)
C00W 0.0558(16) 0.0410(14) 0.0572(17) -0.0044(13) -0.0013(13) 0.0092(13)
C00X 0.0299(13) 0.0693(19) 0.0636(18) -0.0053(13) 0.0003(12) -0.0051(15)
C00Y 0.0439(14) 0.0451(15) 0.0647(18) 0.0092(12) 0.0189(13) 0.0135(13)
C00Z 0.0545(17) 0.077(2) 0.0432(15) -0.0217(16) 0.0113(13) -0.0096(15)
C010 0.0306(13) 0.0502(16) 0.083(2) 0.0004(12) 0.0042(13) -0.0159(15)
C011 0.0453(15) 0.0571(17) 0.0655(19) -0.0134(13) 0.0019(13) -0.0142(15)
C012 0.0457(16) 0.070(2) 0.0627(19) 0.0026(14) -0.0038(14) 0.0263(16)
C013 0.0500(17) 0.096(3) 0.0447(16) -0.0146(17) -0.0056(13) 0.0216(17)
C014 0.0509(16) 0.0635(19) 0.069(2) 0.0114(14) 0.0278(14) 0.0161(16)
C015 0.0399(15) 0.095(3) 0.0559(18) -0.0099(16) 0.0126(13) -0.0251(18)
C016 0.0504(16) 0.087(2) 0.0432(16) -0.0170(16) 0.0014(13) -0.0077(16)
C017 0.0592(18) 0.077(2) 0.0427(15) 0.0018(16) 0.0020(13) -0.0034(15)
C018 0.0576(18) 0.077(2) 0.0524(17) 0.0048(16) 0.0122(14) -0.0103(16)
C019 0.0315(14) 0.067(2) 0.101(3) 0.0034(13) 0.0082(15) -0.0238(19)

loop_
_atom_type_symbol
_atom_type_description
_atom_type_scat_dispersion_real
_atom_type_scat_dispersion_imag
_atom_type_scat_source
C C 0.0033 0.0016 'International Tables Vol C Tables 4.2.6.8 and 6.1.1.4'
H H 0.0000 0.0000 'International Tables Vol C Tables 4.2.6.8 and 6.1.1.4'
O O 0.0106 0.0060 'International Tables Vol C Tables 4.2.6.8 and 6.1.1.4'

loop_
_geom_angle_atom_site_label_1
_geom_angle_atom_site_label_2
_geom_angle_atom_site_label_3
_geom_angle_site_symmetry_1
_geom_angle_site_symmetry_3
_geom_angle
_geom_angle_publ_flag
C003 C002 C009 . . 109.4(2) ?
C003 C002 C00E . . 129.9(2) ?
C00E C002 C009 . . 120.3(2) ?
C002 C003 C004 . . 111.8(2) ?
C002 C003 C005 . . 128.2(2) ?
C005 C003 C004 . . 120.0(2) ?
C003 C004 C006 . . 104.97(18) ?
C008 C004 C003 . . 120.7(2) ?
C008 C004 C006 . . 120.30(19) ?
C008 C004 C00B . . 123.5(2) ?
C00B C004 C003 . . 111.65(19) ?
C00B C004 C006 . . 58.78(15) ?
C00J C005 C003 . . 120.4(2) ?
C00O C005 C003 . . 120.5(2) ?
C00O C005 C00J . . 119.1(2) ?
C009 C006 C004 . . 104.23(18) ?
C009 C006 C00B . . 111.50(19) ?
C00B C006 C004 . . 58.47(14) ?
C00C C006 C004 . . 121.97(19) ?
C00C C006 C009 . . 119.0(2) ?
C00C C006 C00B . . 125.6(2) ?
C00A C007 C00D . . 120.8(2) ?
C00A C007 C00M . . 117.6(2) ?
C00M C007 C00D . . 121.5(2) ?
C00L C008 C004 . . 119.4(2) ?
C010 C008 C004 . . 122.0(2) ?
C010 C008 C00L . . 118.5(2) ?
O001 C009 C002 . . 126.2(2) ?
O001 C009 C006 . . 124.8(2) ?
C002 C009 C006 . . 109.06(19) ?
C007 C00A C00H . . 120.5(2) ?
C00I C00A C007 . . 120.5(2) ?
C00I C00A C00H . . 118.8(2) ?
C004 C00B C006 . . 62.75(15) ?
C00G C00B C004 . . 143.8(2) ?
C00G C00B C006 . . 139.7(2) ?
C00H C00B C004 . . 132.4(2) ?
C00H C00B C006 . . 131.5(2) ?
C00H C00B C00G . . 61.54(16) ?
C00N C00C C006 . . 119.5(2) ?
C00Y C00C C006 . . 122.8(2) ?
C00Y C00C C00N . . 117.7(2) ?
C00F C00D C007 . . 120.5(2) ?
C00R C00D C007 . . 122.0(2) ?
C00R C00D C00F . . 117.3(2) ?
C00K C00E C002 . . 121.0(2) ?
C00Q C00E C002 . . 120.6(2) ?
C00Q C00E C00K . . 118.1(2) ?
C00D C00F C00G . . 120.6(2) ?
C00U C00F C00D . . 120.4(2) ?
C00U C00F C00G . . 119.0(2) ?
C00B C00G H00G . . 115.7 ?
C00B C00G C00H . . 59.01(16) ?
C00F C00G C00B . . 120.8(2) ?
C00F C00G H00G . . 115.7 ?
C00F C00G C00H . . 117.8(2) ?
C00H C00G H00G . . 115.7 ?
C00A C00H C00B . . 117.3(2) ?
C00A C00H C00G . . 117.8(2) ?
C00A C00H H00H . . 116.7 ?
C00B C00H C00G . . 59.44(16) ?
C00B C00H H00H . . 116.7 ?
C00G C00H H00H . . 116.7 ?
C00A C00I H00I . . 119.6 ?
C00V C00I C00A . . 120.8(3) ?
C00V C00I H00I . . 119.6 ?
C005 C00J H00J . . 119.9 ?
C012 C00J C005 . . 120.2(3) ?
C012 C00J H00J . . 119.9 ?
C00E C00K H00K . . 119.8 ?
C00T C00K C00E . . 120.5(3) ?
C00T C00K H00K . . 119.8 ?
C008 C00L H00L . . 119.7 ?
C008 C00L C011 . . 120.7(3) ?
C011 C00L H00L . . 119.7 ?
C007 C00M H00M . . 119.3 ?
C00P C00M C007 . . 121.3(2) ?
C00P C00M H00M . . 119.3 ?
C00C C00N H00N . . 119.5 ?
C00W C00N C00C . . 121.0(3) ?
C00W C00N H00N . . 119.5 ?
C005 C00O H00O . . 119.8 ?
C005 C00O C016 . . 120.5(3) ?
C016 C00O H00O . . 119.8 ?
C00M C00P H00P . . 119.7 ?
C00M C00P C00V . . 120.6(2) ?
C00V C00P H00P . . 119.7 ?
C00E C00Q H00Q . . 119.6 ?
C00Z C00Q C00E . . 120.7(3) ?
C00Z C00Q H00Q . . 119.6 ?
C00D C00R H00R . . 119.3 ?
C017 C00R C00D . . 121.5(3) ?
C017 C00R H00R . . 119.3 ?
C00W C00S H00S . . 120.3 ?
C014 C00S H00S . . 120.3 ?
C014 C00S C00W . . 119.3(3) ?
C00K C00T H00T . . 119.6 ?
C015 C00T C00K . . 120.7(3) ?
C015 C00T H00T . . 119.6 ?
C00F C00U H00U . . 119.6 ?
C018 C00U C00F . . 120.9(3) ?
C018 C00U H00U . . 119.6 ?
C00I C00V H00V . . 120.4 ?
C00P C00V C00I . . 119.1(3) ?
C00P C00V H00V . . 120.4 ?
C00N C00W H00W . . 119.9 ?
C00S C00W C00N . . 120.3(3) ?
C00S C00W H00W . . 119.9 ?
C011 C00X H00X . . 120.4 ?
C019 C00X H00X . . 120.4 ?
C019 C00X C011 . . 119.1(2) ?
C00C C00Y H00Y . . 119.5 ?
C00C C00Y C014 . . 121.1(3) ?
C014 C00Y H00Y . . 119.5 ?
C00Q C00Z H00Z . . 119.8 ?
C015 C00Z C00Q . . 120.4(3) ?
C015 C00Z H00Z . . 119.8 ?
C008 C010 H010 . . 119.5 ?
C008 C010 C019 . . 120.9(3) ?
C019 C010 H010 . . 119.5 ?
C00L C011 H011 . . 119.7 ?
C00X C011 C00L . . 120.5(3) ?
C00X C011 H011 . . 119.7 ?
C00J C012 H012 . . 119.8 ?
C013 C012 C00J . . 120.4(3) ?
C013 C012 H012 . . 119.8 ?
C012 C013 H013 . . 120.0 ?
C012 C013 C016 . . 120.1(3) ?
C016 C013 H013 . . 120.0 ?
C00S C014 C00Y . . 120.6(3) ?
C00S C014 H014 . . 119.7 ?
C00Y C014 H014 . . 119.7 ?
C00T C015 H015 . . 120.2 ?
C00Z C015 C00T . . 119.6(3) ?
C00Z C015 H015 . . 120.2 ?
C00O C016 H016 . . 120.1 ?
C013 C016 C00O . . 119.8(3) ?
C013 C016 H016 . . 120.1 ?
C00R C017 H017 . . 119.7 ?
C00R C017 C018 . . 120.6(3) ?
C018 C017 H017 . . 119.7 ?
C00U C018 H018 . . 120.4 ?
C017 C018 C00U . . 119.1(3) ?
C017 C018 H018 . . 120.4 ?
C00X C019 C010 . . 120.2(3) ?
C00X C019 H019 . . 119.9 ?
C010 C019 H019 . . 119.9 ?

loop_
_geom_bond_atom_site_label_1
_geom_bond_atom_site_label_2
_geom_bond_site_symmetry_2
_geom_bond_distance
_geom_bond_publ_flag
O001 C009 . 1.214(3) ?
C002 C003 . 1.364(3) ?
C002 C009 . 1.489(3) ?
C002 C00E . 1.476(3) ?
C003 C004 . 1.512(3) ?
C003 C005 . 1.474(3) ?
C004 C006 . 1.568(3) ?
C004 C008 . 1.495(3) ?
C004 C00B . 1.503(3) ?
C005 C00J . 1.389(4) ?
C005 C00O . 1.387(4) ?
C006 C009 . 1.505(3) ?
C006 C00B . 1.508(3) ?
C006 C00C . 1.486(3) ?
C007 C00A . 1.400(3) ?
C007 C00D . 1.482(3) ?
C007 C00M . 1.404(3) ?
C008 C00L . 1.377(4) ?
C008 C010 . 1.376(4) ?
C00A C00H . 1.486(3) ?
C00A C00I . 1.390(3) ?
C00B C00G . 1.496(3) ?
C00B C00H . 1.490(3) ?
C00C C00N . 1.396(3) ?
C00C C00Y . 1.383(4) ?
C00D C00F . 1.405(3) ?
C00D C00R . 1.404(4) ?
C00E C00K . 1.399(4) ?
C00E C00Q . 1.396(4) ?
C00F C00G . 1.481(3) ?
C00F C00U . 1.396(4) ?
C00G H00G . 1.0000 ?
C00G C00H . 1.528(3) ?
C00H H00H . 1.0000 ?
C00I H00I . 0.9500 ?
C00I C00V . 1.385(4) ?
C00J H00J . 0.9500 ?
C00J C012 . 1.384(4) ?
C00K H00K . 0.9500 ?
C00K C00T . 1.387(4) ?
C00L H00L . 0.9500 ?
C00L C011 . 1.390(4) ?
C00M H00M . 0.9500 ?
C00M C00P . 1.378(4) ?
C00N H00N . 0.9500 ?
C00N C00W . 1.383(4) ?
C00O H00O . 0.9500 ?
C00O C016 . 1.388(4) ?
C00P H00P . 0.9500 ?
C00P C00V . 1.381(4) ?
C00Q H00Q . 0.9500 ?
C00Q C00Z . 1.390(4) ?
C00R H00R . 0.9500 ?
C00R C017 . 1.380(4) ?
C00S H00S . 0.9500 ?
C00S C00W . 1.380(4) ?
C00S C014 . 1.369(4) ?
C00T H00T . 0.9500 ?
C00T C015 . 1.378(5) ?
C00U H00U . 0.9500 ?
C00U C018 . 1.384(4) ?
C00V H00V . 0.9500 ?
C00W H00W . 0.9500 ?
C00X H00X . 0.9500 ?
C00X C011 . 1.376(4) ?
C00X C019 . 1.373(4) ?
C00Y H00Y . 0.9500 ?
C00Y C014 . 1.385(4) ?
C00Z H00Z . 0.9500 ?
C00Z C015 . 1.375(5) ?
C010 H010 . 0.9500 ?
C010 C019 . 1.393(4) ?
C011 H011 . 0.9500 ?
C012 H012 . 0.9500 ?
C012 C013 . 1.373(5) ?
C013 H013 . 0.9500 ?
C013 C016 . 1.380(5) ?
C014 H014 . 0.9500 ?
C015 H015 . 0.9500 ?
C016 H016 . 0.9500 ?
C017 H017 . 0.9500 ?
C017 C018 . 1.380(4) ?
C018 H018 . 0.9500 ?
C019 H019 . 0.9500 ?

loop_
_geom_torsion_atom_site_label_1
_geom_torsion_atom_site_label_2
_geom_torsion_atom_site_label_3
_geom_torsion_atom_site_label_4
_geom_torsion_site_symmetry_1
_geom_torsion_site_symmetry_2
_geom_torsion_site_symmetry_3
_geom_torsion_site_symmetry_4
_geom_torsion
_geom_torsion_publ_flag
C002 C003 C004 C006 . . . . -4.7(3) ?
C002 C003 C004 C008 . . . . -144.7(2) ?
C002 C003 C004 C00B . . . . 57.2(3) ?
C002 C003 C005 C00J . . . . -143.8(3) ?
C002 C003 C005 C00O . . . . 38.0(4) ?
C002 C00E C00K C00T . . . . -174.8(2) ?
C002 C00E C00Q C00Z . . . . 175.0(2) ?
C003 C002 C009 O001 . . . . 171.5(2) ?
C003 C002 C009 C006 . . . . -7.7(3) ?
C003 C002 C00E C00K . . . . -151.5(3) ?
C003 C002 C00E C00Q . . . . 34.9(4) ?
C003 C004 C006 C009 . . . . -0.2(2) ?
C003 C004 C006 C00B . . . . 106.5(2) ?
C003 C004 C006 C00C . . . . -138.6(2) ?
C003 C004 C008 C00L . . . . 46.1(3) ?
C003 C004 C008 C010 . . . . -134.7(3) ?
C003 C004 C00B C006 . . . . -94.8(2) ?
C003 C004 C00B C00G . . . . 126.7(3) ?
C003 C004 C00B C00H . . . . 27.8(3) ?
C003 C005 C00J C012 . . . . 179.9(2) ?
C003 C005 C00O C016 . . . . 179.1(2) ?
C004 C003 C005 C00J . . . . 33.2(3) ?
C004 C003 C005 C00O . . . . -145.0(2) ?
C004 C006 C009 O001 . . . . -174.7(2) ?
C004 C006 C009 C002 . . . . 4.5(2) ?
C004 C006 C00B C00G . . . . 142.8(3) ?
C004 C006 C00B C00H . . . . -123.9(3) ?
C004 C006 C00C C00N . . . . 106.0(3) ?
C004 C006 C00C C00Y . . . . -73.2(3) ?
C004 C008 C00L C011 . . . . 179.5(3) ?
C004 C008 C010 C019 . . . . -179.8(3) ?
C004 C00B C00G C00F . . . . 130.1(3) ?
C004 C00B C00G C00H . . . . -124.0(4) ?
C004 C00B C00H C00A . . . . -113.8(3) ?
C004 C00B C00H C00G . . . . 138.5(3) ?
C005 C003 C004 C006 . . . . 177.9(2) ?
C005 C003 C004 C008 . . . . 37.8(3) ?
C005 C003 C004 C00B . . . . -120.2(2) ?
C005 C00J C012 C013 . . . . 0.9(4) ?
C005 C00O C016 C013 . . . . 1.1(4) ?
C006 C004 C008 C00L . . . . -88.0(3) ?
C006 C004 C008 C010 . . . . 91.3(3) ?
C006 C004 C00B C00G . . . . -138.4(4) ?
C006 C004 C00B C00H . . . . 122.6(3) ?
C006 C00B C00G C00F . . . . 15.8(4) ?
C006 C00B C00G C00H . . . . 121.7(3) ?
C006 C00B C00H C00A . . . . -24.9(4) ?
C006 C00B C00H C00G . . . . -132.7(3) ?
C006 C00C C00N C00W . . . . -179.8(2) ?
C006 C00C C00Y C014 . . . . 180.0(3) ?
C007 C00A C00H C00B . . . . -59.7(3) ?
C007 C00A C00H C00G . . . . 8.3(3) ?
C007 C00A C00I C00V . . . . 2.8(4) ?
C007 C00D C00F C00G . . . . 9.5(4) ?
C007 C00D C00F C00U . . . . -171.6(2) ?
C007 C00D C00R C017 . . . . 174.1(3) ?
C007 C00M C00P C00V . . . . 1.3(4) ?
C008 C004 C006 C009 . . . . 140.1(2) ?
C008 C004 C006 C00B . . . . -113.2(2) ?
C008 C004 C006 C00C . . . . 1.7(3) ?
C008 C004 C00B C006 . . . . 107.8(2) ?
C008 C004 C00B C00G . . . . -30.6(5) ?
C008 C004 C00B C00H . . . . -129.6(3) ?
C008 C00L C011 C00X . . . . 0.2(5) ?
C008 C010 C019 C00X . . . . 0.4(5) ?
C009 C002 C003 C004 . . . . 7.7(3) ?
C009 C002 C003 C005 . . . . -175.1(2) ?
C009 C002 C00E C00K . . . . 36.5(3) ?
C009 C002 C00E C00Q . . . . -137.1(2) ?
C009 C006 C00B C004 . . . . 93.9(2) ?
C009 C006 C00B C00G . . . . -123.3(3) ?
C009 C006 C00B C00H . . . . -30.0(3) ?
C009 C006 C00C C00N . . . . -26.6(3) ?
C009 C006 C00C C00Y . . . . 154.2(2) ?
C00A C007 C00D C00F . . . . 3.5(4) ?
C00A C007 C00D C00R . . . . -172.2(2) ?
C00A C007 C00M C00P . . . . 1.3(4) ?
C00A C00I C00V C00P . . . . -0.1(4) ?
C00B C004 C006 C009 . . . . -106.7(2) ?
C00B C004 C006 C00C . . . . 114.9(3) ?
C00B C004 C008 C00L . . . . -158.5(2) ?
C00B C004 C008 C010 . . . . 20.7(4) ?
C00B C006 C009 O001 . . . . 124.0(3) ?
C00B C006 C009 C002 . . . . -56.8(2) ?
C00B C006 C00C C00N . . . . 177.9(2) ?
C00B C006 C00C C00Y . . . . -1.4(4) ?
C00B C00G C00H C00A . . . . -106.9(2) ?
C00C C006 C009 O001 . . . . -34.8(3) ?
C00C C006 C009 C002 . . . . 144.4(2) ?
C00C C006 C00B C004 . . . . -109.0(2) ?
C00C C006 C00B C00G . . . . 33.8(4) ?
C00C C006 C00B C00H . . . . 127.2(3) ?
C00C C00N C00W C00S . . . . 0.0(4) ?
C00C C00Y C014 C00S . . . . -0.6(5) ?
C00D C007 C00A C00H . . . . -12.4(3) ?
C00D C007 C00A C00I . . . . 172.3(2) ?
C00D C007 C00M C00P . . . . -174.4(2) ?
C00D C00F C00G C00B . . . . 55.7(3) ?
C00D C00F C00G C00H . . . . -13.0(3) ?
C00D C00F C00U C018 . . . . -3.9(4) ?
C00D C00R C017 C018 . . . . -1.4(5) ?
C00E C002 C003 C004 . . . . -165.0(2) ?
C00E C002 C003 C005 . . . . 12.2(4) ?
C00E C002 C009 O001 . . . . -15.0(4) ?
C00E C002 C009 C006 . . . . 165.8(2) ?
C00E C00K C00T C015 . . . . 0.5(4) ?
C00E C00Q C00Z C015 . . . . -0.9(4) ?
C00F C00D C00R C017 . . . . -1.7(4) ?
C00F C00G C00H C00A . . . . 4.2(3) ?
C00F C00G C00H C00B . . . . 111.1(2) ?
C00F C00U C018 C017 . . . . 0.7(5) ?
C00G C00B C00H C00A . . . . 107.8(2) ?
C00G C00F C00U C018 . . . . 175.1(3) ?
C00H C00A C00I C00V . . . . -172.5(2) ?
C00H C00B C00G C00F . . . . -106.0(2) ?
C00I C00A C00H C00B . . . . 115.6(3) ?
C00I C00A C00H C00G . . . . -176.4(2) ?
C00J C005 C00O C016 . . . . 0.9(4) ?
C00J C012 C013 C016 . . . . 1.2(5) ?
C00K C00E C00Q C00Z . . . . 1.3(4) ?
C00K C00T C015 C00Z . . . . -0.1(4) ?
C00L C008 C010 C019 . . . . -0.6(5) ?
C00M C007 C00A C00H . . . . 171.9(2) ?
C00M C007 C00A C00I . . . . -3.4(4) ?
C00M C007 C00D C00F . . . . 179.1(2) ?
C00M C007 C00D C00R . . . . 3.4(4) ?
C00M C00P C00V C00I . . . . -2.0(4) ?
C00N C00C C00Y C014 . . . . 0.7(4) ?
C00O C005 C00J C012 . . . . -1.9(4) ?
C00Q C00E C00K C00T . . . . -1.1(4) ?
C00Q C00Z C015 C00T . . . . 0.3(4) ?
C00R C00D C00F C00G . . . . -174.6(2) ?
C00R C00D C00F C00U . . . . 4.4(4) ?
C00R C017 C018 C00U . . . . 2.0(5) ?
C00U C00F C00G C00B . . . . -123.3(3) ?
C00U C00F C00G C00H . . . . 168.0(2) ?
C00W C00S C014 C00Y . . . . 0.1(5) ?
C00Y C00C C00N C00W . . . . -0.5(4) ?
C010 C008 C00L C011 . . . . 0.3(4) ?
C011 C00X C019 C010 . . . . 0.1(5) ?
C012 C013 C016 C00O . . . . -2.2(5) ?
C014 C00S C00W C00N . . . . 0.2(4) ?
C019 C00X C011 C00L . . . . -0.4(5) ?
